data_7020043
loop_
_publ_author_name
'Williams, Edward R.'
'Morris, Samuel A.'
'Weller, Mark T.'

_publ_section_title
;
 Copper(ii) fluorophosphates.
;
_journal_issue 35
_journal_name_full 'Dalton transactions (Cambridge, England : 2003)'
_journal_page_first 10845
_journal_page_last 10853
_journal_paper_doi 10.1039/c2dt31131c
_journal_volume 41
_journal_year 2012
_chemical_formula_sum 'Cu3 F4 O12 P4 Rb2'
_chemical_formula_weight 753.44
_space_group_IT_number 14
_symmetry_cell_setting monoclinic
_symmetry_space_group_name_Hall '-P 2ybc'
_symmetry_space_group_name_H-M 'P 1 21/c 1'
_atom_sites_solution_primary direct
_atom_sites_solution_secondary difmap
_audit_creation_method SHELXL-97
_audit_update_record
;
2012-05-09 # Formatted by publCIF
;
_cell_angle_alpha 90.00
_cell_angle_beta 95.186(4)
_cell_angle_gamma 90.00
_cell_formula_units_Z 2
_cell_length_a 7.7491(4)
_cell_length_b 9.4344(5)
_cell_length_c 9.2186(4)
_cell_measurement_reflns_used 10729
_cell_measurement_temperature 120(2)
_cell_measurement_theta_max 27.48
_cell_measurement_theta_min 3.91
_cell_volume 671.20(6)
_computing_structure_refinement 'SHELXL-97 (Sheldrick, 2008)'
_diffrn_ambient_temperature 120(2)
_diffrn_detector_area_resol_mean '4096x4096pixels / 62x62mm'
_diffrn_measured_fraction_theta_full 0.988
_diffrn_measured_fraction_theta_max 0.988
_diffrn_measurement_device_type 'Bruker-Nonius APEX II CCD camera on \k-goniostat'
_diffrn_measurement_method '\f & \w scans'
_diffrn_radiation_monochromator '10cm confocal mirrors'
_diffrn_radiation_source 'Bruker-Nonius FR591 rotating anode'
_diffrn_radiation_type MoK\a
_diffrn_radiation_wavelength 0.71073
_diffrn_reflns_av_R_equivalents 0.0555
_diffrn_reflns_av_sigmaI/netI 0.0434
_diffrn_reflns_limit_h_max 10
_diffrn_reflns_limit_h_min -10
_diffrn_reflns_limit_k_max 12
_diffrn_reflns_limit_k_min -12
_diffrn_reflns_limit_l_max 11
_diffrn_reflns_limit_l_min -11
_diffrn_reflns_number 7600
_diffrn_reflns_theta_full 27.57
_diffrn_reflns_theta_max 27.57
_diffrn_reflns_theta_min 3.10
_exptl_absorpt_coefficient_mu 12.508
_exptl_absorpt_correction_T_max 0.8346
_exptl_absorpt_correction_T_min 0.4162
_exptl_absorpt_correction_type multi-scan
_exptl_absorpt_process_details 'SADABS 2007/2 (Sheldrick, G.M., 2007)'
_exptl_crystal_colour blue
_exptl_crystal_density_diffrn 3.728
_exptl_crystal_density_method 'not measured'
_exptl_crystal_description plate
_exptl_crystal_F_000 353
_exptl_crystal_size_max 0.17
_exptl_crystal_size_mid 0.08
_exptl_crystal_size_min 0.03
_refine_diff_density_max 0.917
_refine_diff_density_min -0.907
_refine_diff_density_rms 0.220
_refine_ls_extinction_method none
_refine_ls_goodness_of_fit_ref 1.008
_refine_ls_matrix_type full
_refine_ls_number_parameters 115
_refine_ls_number_reflns 1535
_refine_ls_number_restraints 0
_refine_ls_restrained_S_all 1.008
_refine_ls_R_factor_all 0.0559
_refine_ls_R_factor_gt 0.0420
_refine_ls_shift/su_max 0.005
_refine_ls_shift/su_mean 0.001
_refine_ls_structure_factor_coef Fsqd
_refine_ls_weighting_details 'calc w=1/[\s^2^(Fo^2^)+(0.0049P)^2^+13.2791P] where P=(Fo^2^+2Fc^2^)/3'
_refine_ls_weighting_scheme calc
_refine_ls_wR_factor_gt 0.0818
_refine_ls_wR_factor_ref 0.0900
_reflns_number_gt 1291
_reflns_number_total 1535
_reflns_threshold_expression >2\s(I)
_cod_data_source_file c2dt31131c.txt
_cod_data_source_block Rb2Cu3(PO3F)4_I
_cod_original_sg_symbol_H-M P2(1)/c
_cod_database_code 7020043

loop_
_symmetry_equiv_pos_as_xyz
'x, y, z'
'-x, y+1/2, -z+1/2'
'-x, -y, -z'
'x, -y-1/2, z-1/2'

loop_
_atom_site_label
_atom_site_type_symbol
_atom_site_fract_x
_atom_site_fract_y
_atom_site_fract_z
_atom_site_U_iso_or_equiv
_atom_site_adp_type
_atom_site_occupancy
_atom_site_symmetry_multiplicity
_atom_site_calc_flag
_atom_site_refinement_flags
F1 F 0.4911(5) 0.1640(4) -0.0470(4) 0.0152(8) Uani 1 1 d .
F2 F 0.6868(5) 0.7020(4) -0.1475(4) 0.0163(8) Uani 1 1 d .
O3 O 0.9060(6) 0.6582(5) 0.0484(5) 0.0132(9) Uani 1 1 d .
O4 O 0.6804(6) 0.1678(5) 0.1793(5) 0.0129(9) Uani 1 1 d .
O5 O 0.9581(6) 0.8376(5) -0.1466(5) 0.0098(9) Uani 1 1 d .
O6 O 0.7300(6) 0.3343(5) -0.0275(5) 0.0136(10) Uani 1 1 d .
O7 O 0.7788(6) 0.0715(5) -0.0579(5) 0.0162(10) Uani 1 1 d .
O8 O 0.9438(6) 0.5797(5) -0.2153(5) 0.0150(10) Uani 1 1 d .
Rb1 Rb 0.61772(8) 0.53951(7) 0.18568(7) 0.01399(17) Uani 1 1 d .
Cu2 Cu 1.11182(10) 0.64409(8) 0.18411(8) 0.01030(19) Uani 1 1 d .
Cu3 Cu 1.0000 0.5000 0.5000 0.0125(2) Uani 1 2 d S
P4 P 0.8888(2) 0.68881(18) -0.11295(18) 0.0103(3) Uani 1 1 d .
P5 P 0.6834(2) 0.18608(18) 0.01708(17) 0.0102(3) Uani 1 1 d .

loop_
_atom_site_aniso_label
_atom_site_aniso_U_11
_atom_site_aniso_U_22
_atom_site_aniso_U_33
_atom_site_aniso_U_23
_atom_site_aniso_U_13
_atom_site_aniso_U_12
F1 0.0116(18) 0.015(2) 0.018(2) 0.0007(15) -0.0007(15) 0.0004(15)
F2 0.016(2) 0.017(2) 0.0153(19) -0.0020(16) -0.0005(15) -0.0038(16)
O3 0.016(2) 0.013(2) 0.011(2) 0.0007(17) 0.0013(18) -0.0016(19)
O4 0.012(2) 0.016(2) 0.010(2) -0.0002(17) 0.0002(17) 0.0000(18)
O5 0.014(2) 0.008(2) 0.007(2) 0.0005(16) 0.0013(17) -0.0002(17)
O6 0.017(2) 0.012(2) 0.013(2) -0.0006(17) 0.0038(18) 0.0018(19)
O7 0.013(2) 0.018(3) 0.018(2) -0.0020(19) -0.0013(18) 0.0049(19)
O8 0.023(3) 0.010(2) 0.012(2) -0.0039(18) 0.0045(18) 0.0001(19)
Rb1 0.0157(3) 0.0137(3) 0.0125(3) -0.0005(2) 0.0008(2) -0.0001(2)
Cu2 0.0121(4) 0.0106(4) 0.0082(4) 0.0006(3) 0.0013(3) -0.0001(3)
Cu3 0.0119(5) 0.0101(5) 0.0152(5) 0.0037(4) -0.0015(4) -0.0024(4)
P4 0.0118(8) 0.0087(8) 0.0105(8) -0.0010(6) 0.0018(6) -0.0006(6)
P5 0.0114(8) 0.0098(8) 0.0095(8) 0.0001(6) 0.0007(6) 0.0016(6)

loop_
_atom_type_symbol
_atom_type_description
_atom_type_scat_dispersion_real
_atom_type_scat_dispersion_imag
_atom_type_scat_source
H H 0.0000 0.0000 'International Tables Vol C Tables 4.2.6.8 and 6.1.1.4'
O O 0.0106 0.0060 'International Tables Vol C Tables 4.2.6.8 and 6.1.1.4'
F F 0.0171 0.0103 'International Tables Vol C Tables 4.2.6.8 and 6.1.1.4'
P P 0.1023 0.0942 'International Tables Vol C Tables 4.2.6.8 and 6.1.1.4'
Cu Cu 0.3201 1.2651 'International Tables Vol C Tables 4.2.6.8 and 6.1.1.4'
Rb Rb -0.9393 2.9676 'International Tables Vol C Tables 4.2.6.8 and 6.1.1.4'

loop_
_geom_angle_atom_site_label_1
_geom_angle_atom_site_label_2
_geom_angle_atom_site_label_3
_geom_angle
_geom_angle_site_symmetry_1
_geom_angle_site_symmetry_3
P5 F1 Rb1 104.19(18) . 3_665
P5 F1 Rb1 91.25(16) . 4_565
Rb1 F1 Rb1 107.23(11) 3_665 4_565
P4 F2 Rb1 107.78(19) . 4_575
P4 F2 Rb1 131.3(2) . 3_665
Rb1 F2 Rb1 115.48(12) 4_575 3_665
P4 F2 Rb1 90.94(17) . .
Rb1 F2 Rb1 142.41(13) 4_575 .
Rb1 F2 Rb1 68.01(7) 3_665 .
P4 O3 Cu2 130.0(3) . .
P4 O3 Rb1 120.2(2) . .
Cu2 O3 Rb1 108.30(18) . .
P5 O4 Cu2 124.3(3) . 2_745
P5 O4 Rb1 122.9(2) . 2_645
Cu2 O4 Rb1 107.91(18) 2_745 2_645
P5 O4 Rb1 85.3(2) . .
Cu2 O4 Rb1 101.98(17) 2_745 .
Rb1 O4 Rb1 106.42(13) 2_645 .
P4 O5 Cu3 125.8(2) . 2_755
P4 O5 Cu2 117.7(2) . 4_575
Cu3 O5 Cu2 111.7(2) 2_755 4_575
P4 O5 Rb1 98.2(2) . 4_575
Cu3 O5 Rb1 97.10(15) 2_755 4_575
Cu2 O5 Rb1 96.50(15) 4_575 4_575
P5 O6 Cu2 118.1(3) . 3_765
P5 O6 Rb1 109.5(2) . .
Cu2 O6 Rb1 131.0(2) 3_765 .
P5 O6 Rb1 104.9(2) . 3_665
Cu2 O6 Rb1 100.47(17) 3_765 3_665
Rb1 O6 Rb1 76.72(11) . 3_665
P5 O7 Cu3 126.8(3) . 2_745
P5 O7 Rb1 117.3(2) . 4_565
Cu3 O7 Rb1 115.8(2) 2_745 4_565
P4 O8 Cu2 121.1(3) . 3_765
P4 O8 Rb1 119.8(2) . 3_765
Cu2 O8 Rb1 83.27(14) 3_765 3_765
O7 Rb1 O3 102.30(13) 4_566 .
O7 Rb1 F2 79.58(13) 4_566 4_576
O3 Rb1 F2 78.11(12) . 4_576
O7 Rb1 O6 100.54(14) 4_566 .
O3 Rb1 O6 71.08(13) . .
F2 Rb1 O6 148.53(12) 4_576 .
O7 Rb1 O4 95.94(13) 4_566 2_655
O3 Rb1 O4 133.23(13) . 2_655
F2 Rb1 O4 63.30(12) 4_576 2_655
O6 Rb1 O4 146.41(13) . 2_655
O7 Rb1 O5 55.25(12) 4_566 4_576
O3 Rb1 O5 55.06(12) . 4_576
F2 Rb1 O5 47.67(11) 4_576 4_576
O6 Rb1 O5 106.51(12) . 4_576
O4 Rb1 O5 106.94(12) 2_655 4_576
O7 Rb1 F1 139.61(12) 4_566 3_665
O3 Rb1 F1 70.63(11) . 3_665
F2 Rb1 F1 60.04(10) 4_576 3_665
O6 Rb1 F1 113.34(11) . 3_665
O4 Rb1 F1 67.70(11) 2_655 3_665
O5 Rb1 F1 93.06(10) 4_576 3_665
O7 Rb1 O6 146.03(13) 4_566 3_665
O3 Rb1 O6 108.12(12) . 3_665
F2 Rb1 O6 92.08(11) 4_576 3_665
O6 Rb1 O6 103.28(11) . 3_665
O4 Rb1 O6 51.81(12) 2_655 3_665
O5 Rb1 O6 136.37(11) 4_576 3_665
F1 Rb1 O6 45.42(11) 3_665 3_665
O7 Rb1 F2 95.34(12) 4_566 3_665
O3 Rb1 F2 143.13(11) . 3_665
F2 Rb1 F2 137.44(5) 4_576 3_665
O6 Rb1 F2 74.02(11) . 3_665
O4 Rb1 F2 75.47(11) 2_655 3_665
O5 Rb1 F2 150.50(10) 4_576 3_665
F1 Rb1 F2 114.15(10) 3_665 3_665
O6 Rb1 F2 68.81(11) 3_665 3_665
O7 Rb1 F1 45.14(11) 4_566 4_566
O3 Rb1 F1 146.70(11) . 4_566
F2 Rb1 F1 98.30(10) 4_576 4_566
O6 Rb1 F1 103.81(11) . 4_566
O4 Rb1 F1 68.56(11) 2_655 4_566
O5 Rb1 F1 97.94(10) 4_576 4_566
F1 Rb1 F1 136.23(6) 3_665 4_566
O6 Rb1 F1 105.08(10) 3_665 4_566
F2 Rb1 F1 54.74(9) 3_665 4_566
O7 Rb1 F2 144.65(12) 4_566 .
O3 Rb1 F2 42.61(11) . .
F2 Rb1 F2 93.50(5) 4_576 .
O6 Rb1 F2 68.05(11) . .
O4 Rb1 F2 111.91(11) 2_655 .
O5 Rb1 F2 94.65(10) 4_576 .
F1 Rb1 F2 46.90(9) 3_665 .
O6 Rb1 F2 68.03(10) 3_665 .
F2 Rb1 F2 111.99(7) 3_665 .
F1 Rb1 F2 166.62(9) 4_566 .
O7 Rb1 O4 65.72(12) 4_566 .
O3 Rb1 O4 105.29(12) . .
F2 Rb1 O4 145.15(11) 4_576 .
O6 Rb1 O4 44.68(11) . .
O4 Rb1 O4 121.46(10) 2_655 .
O5 Rb1 O4 105.21(11) 4_576 .
F1 Rb1 O4 154.46(10) 3_665 .
O6 Rb1 O4 118.38(11) 3_665 .
F2 Rb1 O4 53.71(10) 3_665 .
F1 Rb1 O4 59.53(10) 4_566 .
F2 Rb1 O4 112.65(10) . .
O3 Cu2 O4 169.5(2) . 2_755
O3 Cu2 O6 92.86(19) . 3_765
O4 Cu2 O6 86.00(19) 2_755 3_765
O3 Cu2 O5 89.11(18) . 4_576
O4 Cu2 O5 90.09(18) 2_755 4_576
O6 Cu2 O5 168.94(18) 3_765 4_576
O3 Cu2 O8 89.47(19) . 3_765
O4 Cu2 O8 100.72(19) 2_755 3_765
O6 Cu2 O8 109.73(18) 3_765 3_765
O5 Cu2 O8 81.15(17) 4_576 3_765
O3 Cu2 Rb1 43.94(13) . .
O4 Cu2 Rb1 139.76(13) 2_755 .
O6 Cu2 Rb1 133.58(14) 3_765 .
O5 Cu2 Rb1 52.42(12) 4_576 .
O8 Cu2 Rb1 63.56(13) 3_765 .
O3 Cu2 Rb1 139.43(13) . 1_655
O4 Cu2 Rb1 44.53(13) 2_755 1_655
O6 Cu2 Rb1 50.62(13) 3_765 1_655
O5 Cu2 Rb1 130.30(12) 4_576 1_655
O8 Cu2 Rb1 88.07(13) 3_765 1_655
Rb1 Cu2 Rb1 151.42(3) . 1_655
O7 Cu3 O7 180.00(13) 2_755 4_566
O7 Cu3 O5 89.72(19) 2_755 2_745
O7 Cu3 O5 90.28(19) 4_566 2_745
O7 Cu3 O5 90.28(19) 2_755 4_576
O7 Cu3 O5 89.72(19) 4_566 4_576
O5 Cu3 O5 180.00(18) 2_745 4_576
O7 Cu3 Rb1 39.01(14) 2_755 3_766
O7 Cu3 Rb1 140.99(14) 4_566 3_766
O5 Cu3 Rb1 52.07(12) 2_745 3_766
O5 Cu3 Rb1 127.93(12) 4_576 3_766
O7 Cu3 Rb1 140.99(14) 2_755 .
O7 Cu3 Rb1 39.01(14) 4_566 .
O5 Cu3 Rb1 127.93(12) 2_745 .
O5 Cu3 Rb1 52.07(12) 4_576 .
Rb1 Cu3 Rb1 180.0 3_766 .
O8 P4 O3 119.3(3) . .
O8 P4 O5 112.2(3) . .
O3 P4 O5 111.7(3) . .
O8 P4 F2 105.3(3) . .
O3 P4 F2 102.2(2) . .
O5 P4 F2 104.2(2) . .
O8 P4 Rb1 110.1(2) . 4_575
O3 P4 Rb1 128.44(19) . 4_575
O5 P4 Rb1 57.48(17) . 4_575
F2 P4 Rb1 48.37(15) . 4_575
O8 P4 Rb1 113.9(2) . .
O3 P4 Rb1 40.15(18) . .
O5 P4 Rb1 133.92(17) . .
F2 P4 Rb1 65.12(15) . .
Rb1 P4 Rb1 106.75(4) 4_575 .
O4 P5 O6 113.7(3) . .
O4 P5 O7 115.1(3) . .
O6 P5 O7 113.5(3) . .
O4 P5 F1 105.0(2) . .
O6 P5 F1 105.3(2) . .
O7 P5 F1 102.7(2) . .
O4 P5 Rb1 137.4(2) . 4_565
O6 P5 Rb1 108.92(19) . 4_565
O7 P5 Rb1 41.55(18) . 4_565
F1 P5 Rb1 63.86(15) . 4_565
O4 P5 Rb1 71.00(19) . .
O6 P5 Rb1 48.05(17) . .
O7 P5 Rb1 156.9(2) . .
F1 P5 Rb1 96.60(16) . .
Rb1 P5 Rb1 147.06(5) 4_565 .
O4 P5 Rb1 119.67(19) . 3_665
O6 P5 Rb1 52.79(18) . 3_665
O7 P5 Rb1 123.93(19) . 3_665
F1 P5 Rb1 52.61(15) . 3_665
Rb1 P5 Rb1 87.38(3) 4_565 3_665
Rb1 P5 Rb1 60.16(3) . 3_665
O4 P5 Rb1 38.66(18) . 2_645
O6 P5 Rb1 132.44(18) . 2_645
O7 P5 Rb1 113.9(2) . 2_645
F1 P5 Rb1 67.59(15) . 2_645
Rb1 P5 Rb1 108.64(4) 4_565 2_645
Rb1 P5 Rb1 85.05(3) . 2_645
Rb1 P5 Rb1 101.49(4) 3_665 2_645

loop_
_geom_bond_atom_site_label_1
_geom_bond_atom_site_label_2
_geom_bond_distance
_geom_bond_site_symmetry_2
F1 P5 1.566(4) .
F1 Rb1 3.158(4) 3_665
F1 Rb1 3.341(4) 4_565
F2 P4 1.573(4) .
F2 Rb1 2.907(4) 4_575
F2 Rb1 3.276(4) 3_665
F2 Rb1 3.517(4) .
O3 P4 1.510(5) .
O3 Cu2 1.940(5) .
O3 Rb1 2.891(4) .
O4 P5 1.508(5) .
O4 Cu2 1.965(5) 2_745
O4 Rb1 2.979(4) 2_645
O4 Rb1 3.542(5) .
O5 P4 1.544(5) .
O5 Cu3 2.050(4) 2_755
O5 Cu2 2.055(4) 4_575
O5 Rb1 3.155(4) 4_575
O6 P5 1.511(5) .
O6 Cu2 1.987(4) 3_765
O6 Rb1 2.946(4) .
O6 Rb1 3.177(5) 3_665
O7 P5 1.512(5) .
O7 Cu3 1.874(5) 2_745
O7 Rb1 2.776(5) 4_565
O8 P4 1.485(5) .
O8 Cu2 2.179(5) 3_765
O8 Rb1 3.566(5) 3_765
Rb1 O7 2.776(5) 4_566
Rb1 F2 2.907(4) 4_576
Rb1 O4 2.979(4) 2_655
Rb1 O5 3.155(4) 4_576
Rb1 F1 3.158(4) 3_665
Rb1 O6 3.177(5) 3_665
Rb1 F2 3.276(4) 3_665
Rb1 F1 3.341(4) 4_566
Cu2 O4 1.965(5) 2_755
Cu2 O6 1.987(4) 3_765
Cu2 O5 2.055(4) 4_576
Cu2 O8 2.179(5) 3_765
Cu2 Rb1 4.0417(10) 1_655
Cu3 O7 1.874(5) 2_755
Cu3 O7 1.874(5) 4_566
Cu3 O5 2.050(4) 2_745
Cu3 O5 2.050(4) 4_576
Cu3 Rb1 3.9694(7) 3_766
P4 Rb1 3.7044(18) 4_575
P5 Rb1 3.7205(18) 4_565
P5 Rb1 3.8539(18) 3_665
P5 Rb1 4.0033(17) 2_645
